data_1515625
loop_
_publ_author_name
'Icli, Burcak'
'Sheepwash, Erin'
'Riis-Johannessen, Thomas'
'Schenk, Kurt'
'Filinchuk, Yaroslav'
'Scopelliti, Rosario'
'Severin, Kay'

_publ_section_title
;
 Dative boron--nitrogen bonds in structural supramolecular chemistry:
 multicomponent assembly of prismatic organic cages
;
_journal_issue 9
_journal_name_full 'Chemical Science'
_journal_page_first 1719
_journal_paper_doi 10.1039/c1sc00320h
_journal_volume 2
_journal_year 2011
_chemical_formula_sum 'C90 H48 B6 Cl12 N12 O12'
_chemical_formula_weight 1979.66
_chemical_name_systematic
;
?
;
_space_group_IT_number 167
_symmetry_cell_setting trigonal
_symmetry_space_group_name_Hall '-R 3 2"c'
_symmetry_space_group_name_H-M 'R -3 c :H'
_atom_sites_solution_hydrogens geom
_atom_sites_solution_primary direct
_atom_sites_solution_secondary difmap
_audit_creation_method SHELXL-97
_cell_angle_alpha 90.00
_cell_angle_beta 90.00
_cell_angle_gamma 120.00
_cell_formula_units_Z 6
_cell_length_a 13.4133(9)
_cell_length_b 13.4133(9)
_cell_length_c 92.656(12)
_cell_measurement_reflns_used 91
_cell_measurement_temperature 100(2)
_cell_measurement_theta_max 20.030
_cell_measurement_theta_min 3.047
_cell_volume 14437(2)
_computing_cell_refinement 'Dirax/lsq (Duisenberg & Schreurs, 1989-2000)'
_computing_data_collection 'Collect (Bruker AXS BV, 1997-2004)'
_computing_data_reduction 'EvalCCD (Duisenberg & Schreurs, 1990-2000)'
_computing_molecular_graphics 'Bruker SHELXTL'
_computing_structure_refinement 'SHELXL-97 (Sheldrick, 1997)'
_computing_structure_solution 'SHELXS-97 (Sheldrick, 1990)'
_diffrn_ambient_temperature 100(2)
_diffrn_measured_fraction_theta_full 0.994
_diffrn_measured_fraction_theta_max 0.994
_diffrn_measurement_device_type 'Bruker APEX II CCD'
_diffrn_measurement_method 'phi and omega scans'
_diffrn_radiation_monochromator graphite
_diffrn_radiation_source 'fine-focus sealed tube'
_diffrn_radiation_type MoK\a
_diffrn_radiation_wavelength 0.71073
_diffrn_reflns_av_R_equivalents 0.1313
_diffrn_reflns_av_sigmaI/netI 0.0385
_diffrn_reflns_limit_h_max 12
_diffrn_reflns_limit_h_min -14
_diffrn_reflns_limit_k_max 14
_diffrn_reflns_limit_k_min -14
_diffrn_reflns_limit_l_max 102
_diffrn_reflns_limit_l_min -102
_diffrn_reflns_number 55409
_diffrn_reflns_theta_full 23.25
_diffrn_reflns_theta_max 23.25
_diffrn_reflns_theta_min 3.31
_exptl_absorpt_coefficient_mu 0.410
_exptl_absorpt_correction_T_max 1.0000
_exptl_absorpt_correction_T_min 0.7999
_exptl_absorpt_correction_type multi-scan
_exptl_absorpt_process_details 'SADABS 2008, Bruker AXS, 2008'
_exptl_crystal_colour yellow
_exptl_crystal_density_diffrn 1.366
_exptl_crystal_density_method 'not measured'
_exptl_crystal_description prism
_exptl_crystal_F_000 6012
_exptl_crystal_size_max 0.27
_exptl_crystal_size_mid 0.23
_exptl_crystal_size_min 0.09
_platon_squeeze_details
;
;
_refine_diff_density_max 0.432
_refine_diff_density_min -0.289
_refine_diff_density_rms 0.081
_refine_ls_extinction_method none
_refine_ls_goodness_of_fit_ref 1.264
_refine_ls_hydrogen_treatment constr
_refine_ls_matrix_type full
_refine_ls_number_parameters 199
_refine_ls_number_reflns 2302
_refine_ls_number_restraints 0
_refine_ls_restrained_S_all 1.264
_refine_ls_R_factor_all 0.0900
_refine_ls_R_factor_gt 0.0761
_refine_ls_shift/su_max 0.002
_refine_ls_shift/su_mean 0.000
_refine_ls_structure_factor_coef Fsqd
_refine_ls_weighting_details 'calc w=1/[\s^2^(Fo^2^)+(0.0374P)^2^+133.9157P] where P=(Fo^2^+2Fc^2^)/3'
_refine_ls_weighting_scheme calc
_refine_ls_wR_factor_gt 0.1394
_refine_ls_wR_factor_ref 0.1452
_reflns_number_gt 2069
_reflns_number_total 2302
_reflns_threshold_expression >2sigma(I)
_cod_data_source_file c1sc00320h.txt
_cod_data_source_block bi111
_cod_depositor_comments
;
The following automatic conversions were performed:

'_symmetry_cell_setting' value 'Trigonal' changed to 'trigonal'
according to
/usr/data/users/saulius/automatic-downloads/retrospective/RSC/lib/dictionaries/cif_core.dic
dictionary named 'cif_core.dic' version 2.4.2 from 2011-04-26.

Automatic conversion script
Id: cif_fix_values 2281 2013-09-26 08:29:07Z andrius 
;
_cod_original_sg_symbol_H-M R-3c
_cod_database_code 1515625

loop_
_symmetry_equiv_pos_as_xyz
'x, y, z'
'-y, x-y, z'
'-x+y, -x, z'
'y, x, -z+1/2'
'x-y, -y, -z+1/2'
'-x, -x+y, -z+1/2'
'x+2/3, y+1/3, z+1/3'
'-y+2/3, x-y+1/3, z+1/3'
'-x+y+2/3, -x+1/3, z+1/3'
'y+2/3, x+1/3, -z+5/6'
'x-y+2/3, -y+1/3, -z+5/6'
'-x+2/3, -x+y+1/3, -z+5/6'
'x+1/3, y+2/3, z+2/3'
'-y+1/3, x-y+2/3, z+2/3'
'-x+y+1/3, -x+2/3, z+2/3'
'y+1/3, x+2/3, -z+7/6'
'x-y+1/3, -y+2/3, -z+7/6'
'-x+1/3, -x+y+2/3, -z+7/6'
'-x, -y, -z'
'y, -x+y, -z'
'x-y, x, -z'
'-y, -x, z-1/2'
'-x+y, y, z-1/2'
'x, x-y, z-1/2'
'-x+2/3, -y+1/3, -z+1/3'
'y+2/3, -x+y+1/3, -z+1/3'
'x-y+2/3, x+1/3, -z+1/3'
'-y+2/3, -x+1/3, z-1/6'
'-x+y+2/3, y+1/3, z-1/6'
'x+2/3, x-y+1/3, z-1/6'
'-x+1/3, -y+2/3, -z+2/3'
'y+1/3, -x+y+2/3, -z+2/3'
'x-y+1/3, x+2/3, -z+2/3'
'-y+1/3, -x+2/3, z+1/6'
'-x+y+1/3, y+2/3, z+1/6'
'x+1/3, x-y+2/3, z+1/6'

loop_
_atom_site_label
_atom_site_type_symbol
_atom_site_fract_x
_atom_site_fract_y
_atom_site_fract_z
_atom_site_U_iso_or_equiv
_atom_site_adp_type
_atom_site_occupancy
_atom_site_symmetry_multiplicity
_atom_site_calc_flag
_atom_site_refinement_flags
B1 B 0.3527(5) 0.2159(4) 0.94894(6) 0.0163(12) Uani 1 1 d .
C11 C 0.2354(5) 0.1775(5) 0.92515(5) 0.0297(13) Uani 1 1 d .
H15 H 0.1672 0.1447 0.9308 0.036 Uiso 1 1 calc R
C12 C 0.3422(4) 0.2288(4) 0.93203(5) 0.0196(11) Uani 1 1 d .
C13 C 0.4399(5) 0.2798(4) 0.92342(6) 0.0302(13) Uani 1 1 d .
H13 H 0.5137 0.3182 0.9278 0.036 Uiso 1 1 calc R
C21 C 0.4366(4) 0.3054(4) 0.96977(5) 0.0164(11) Uani 1 1 d .
C22 C 0.3169(4) 0.2580(4) 0.97113(5) 0.0195(11) Uani 1 1 d .
C23 C 0.2682(4) 0.2591(4) 0.98428(5) 0.0215(12) Uani 1 1 d .
H9A H 0.1878 0.2299 0.9852 0.026 Uiso 1 1 calc R
C24 C 0.3433(4) 0.3055(4) 0.99617(5) 0.0222(12) Uani 1 1 d .
C25 C 0.4610(4) 0.3500(4) 0.99484(5) 0.0206(12) Uani 1 1 d .
C26 C 0.5105(4) 0.3529(4) 0.98131(5) 0.0206(12) Uani 1 1 d .
H10A H 0.5913 0.3861 0.9802 0.025 Uiso 1 1 calc R
O27 O 0.4643(3) 0.2971(3) 0.95567(3) 0.0176(8) Uani 1 1 d .
O28 O 0.2620(3) 0.2133(3) 0.95826(3) 0.0174(8) Uani 1 1 d .
Cl29 Cl 0.28322(12) 0.30533(13) 1.012745(14) 0.0341(4) Uani 1 1 d .
Cl30 Cl 0.55181(11) 0.40284(11) 1.009677(14) 0.0292(4) Uani 1 1 d .
N31 N 0.4364(3) -0.2312(3) 0.95355(4) 0.0123(9) Uani 1 1 d .
C32 C 0.3342(4) -0.2353(4) 0.95356(4) 0.0098(10) Uani 1 1 d .
C33 C 0.3364(4) -0.1232(4) 0.95281(5) 0.0130(10) Uani 1 1 d .
C34 C 0.2348(4) -0.1180(4) 0.95307(5) 0.0152(11) Uani 1 1 d .
H1A H 0.1621 -0.1864 0.9538 0.018 Uiso 1 1 calc R
C35 C 0.2420(4) -0.0118(4) 0.95226(5) 0.0165(11) Uani 1 1 d .
H6A H 0.1731 -0.0080 0.9525 0.020 Uiso 1 1 calc R
N36 N 0.3436(3) 0.0864(3) 0.95118(4) 0.0124(9) Uani 1 1 d .
C37 C 0.4415(4) 0.0818(4) 0.95084(5) 0.0173(11) Uani 1 1 d .
H5A H 0.5132 0.1511 0.9499 0.021 Uiso 1 1 calc R
C38 C 0.4397(4) -0.0220(4) 0.95176(5) 0.0174(11) Uani 1 1 d .
H2A H 0.5098 -0.0234 0.9517 0.021 Uiso 1 1 calc R

loop_
_atom_site_aniso_label
_atom_site_aniso_U_11
_atom_site_aniso_U_22
_atom_site_aniso_U_33
_atom_site_aniso_U_23
_atom_site_aniso_U_13
_atom_site_aniso_U_12
B1 0.023(3) 0.008(3) 0.019(3) 0.003(2) 0.003(2) 0.008(2)
C11 0.031(3) 0.046(4) 0.021(3) 0.008(3) 0.006(2) 0.026(3)
C12 0.029(3) 0.012(3) 0.024(3) 0.002(2) 0.001(2) 0.015(2)
C13 0.025(3) 0.021(3) 0.028(3) -0.006(2) -0.003(2) 0.000(3)
C21 0.023(3) 0.013(3) 0.018(3) -0.001(2) -0.002(2) 0.013(2)
C22 0.028(3) 0.014(3) 0.023(3) 0.002(2) 0.004(2) 0.016(2)
C23 0.020(3) 0.023(3) 0.028(3) 0.000(2) 0.000(2) 0.016(2)
C24 0.029(3) 0.024(3) 0.017(3) 0.002(2) 0.005(2) 0.017(3)
C25 0.023(3) 0.019(3) 0.022(3) -0.002(2) -0.002(2) 0.013(2)
C26 0.022(3) 0.010(3) 0.034(3) -0.002(2) 0.001(2) 0.011(2)
O27 0.0233(19) 0.0122(18) 0.0172(17) -0.0006(14) 0.0043(14) 0.0087(15)
O28 0.0224(19) 0.0209(18) 0.0147(17) -0.0026(14) -0.0005(15) 0.0151(16)
Cl29 0.0374(9) 0.0555(10) 0.0206(7) -0.0028(6) 0.0047(6) 0.0317(8)
Cl30 0.0317(8) 0.0320(8) 0.0272(7) -0.0078(6) -0.0074(6) 0.0184(7)
N31 0.011(2) 0.011(2) 0.015(2) -0.0007(16) -0.0001(16) 0.0050(17)
C32 0.011(3) 0.009(2) 0.010(2) -0.0002(19) 0.0021(19) 0.005(2)
C33 0.010(2) 0.012(2) 0.017(2) 0.000(2) 0.0012(19) 0.006(2)
C34 0.011(2) 0.010(2) 0.022(3) 0.000(2) 0.001(2) 0.003(2)
C35 0.010(3) 0.019(3) 0.025(3) 0.003(2) 0.000(2) 0.010(2)
N36 0.015(2) 0.010(2) 0.014(2) -0.0016(16) -0.0007(17) 0.0077(18)
C37 0.013(2) 0.015(3) 0.024(3) 0.000(2) 0.002(2) 0.007(2)
C38 0.011(2) 0.014(3) 0.028(3) -0.001(2) 0.004(2) 0.007(2)

loop_
_atom_type_symbol
_atom_type_description
_atom_type_scat_dispersion_real
_atom_type_scat_dispersion_imag
_atom_type_scat_source
C C 0.0033 0.0016 'International Tables Vol C Tables 4.2.6.8 and 6.1.1.4'
H H 0.0000 0.0000 'International Tables Vol C Tables 4.2.6.8 and 6.1.1.4'
B B 0.0013 0.0007 'International Tables Vol C Tables 4.2.6.8 and 6.1.1.4'
N N 0.0061 0.0033 'International Tables Vol C Tables 4.2.6.8 and 6.1.1.4'
O O 0.0106 0.0060 'International Tables Vol C Tables 4.2.6.8 and 6.1.1.4'
Cl Cl 0.1484 0.1585 'International Tables Vol C Tables 4.2.6.8 and 6.1.1.4'

loop_
_geom_angle_atom_site_label_1
_geom_angle_atom_site_label_2
_geom_angle_atom_site_label_3
_geom_angle
_geom_angle_site_symmetry_1
_geom_angle_site_symmetry_3
O28 B1 O27 106.8(4) . .
O28 B1 C12 117.5(4) . .
O27 B1 C12 116.6(4) . .
O28 B1 N36 105.6(4) . .
O27 B1 N36 103.4(4) . .
C12 B1 N36 105.5(4) . .
C12 C11 C13 121.3(5) . 12_556
C13 C12 C11 117.7(5) . .
C13 C12 B1 120.4(5) . .
C11 C12 B1 121.4(5) . .
C12 C13 C11 121.0(5) . 12_556
C26 C21 O27 127.8(4) . .
C26 C21 C22 122.3(4) . .
O27 C21 C22 109.9(4) . .
O28 C22 C23 128.0(5) . .
O28 C22 C21 111.3(4) . .
C23 C22 C21 120.7(5) . .
C22 C23 C24 117.1(5) . .
C25 C24 C23 121.9(4) . .
C25 C24 Cl29 120.5(4) . .
C23 C24 Cl29 117.6(4) . .
C24 C25 C26 120.7(5) . .
C24 C25 Cl30 121.4(4) . .
C26 C25 Cl30 118.0(4) . .
C21 C26 C25 117.2(5) . .
C21 O27 B1 104.2(4) . .
C22 O28 B1 104.0(4) . .
C32 N31 C32 115.0(5) 3_655 .
N31 C32 N31 125.0(4) 2_545 .
N31 C32 C33 118.0(4) 2_545 .
N31 C32 C33 116.9(4) . .
C38 C33 C34 118.5(4) . .
C38 C33 C32 120.1(4) . .
C34 C33 C32 121.4(4) . .
C35 C34 C33 118.9(4) . .
N36 C35 C34 121.9(4) . .
C35 N36 C37 119.4(4) . .
C35 N36 B1 122.1(4) . .
C37 N36 B1 118.3(4) . .
N36 C37 C38 121.3(4) . .
C33 C38 C37 120.0(4) . .

loop_
_geom_bond_atom_site_label_1
_geom_bond_atom_site_label_2
_geom_bond_distance
_geom_bond_site_symmetry_2
B1 O28 1.478(6) .
B1 O27 1.479(7) .
B1 C12 1.591(7) .
B1 N36 1.691(6) .
C11 C12 1.395(7) .
C11 C13 1.415(7) 12_556
C12 C13 1.387(7) .
C13 C11 1.415(7) 12_556
C21 C26 1.378(7) .
C21 O27 1.378(5) .
C21 C22 1.406(7) .
C22 O28 1.372(6) .
C22 C23 1.386(7) .
C23 C24 1.410(7) .
C24 C25 1.386(7) .
C24 Cl29 1.734(5) .
C25 C26 1.409(7) .
C25 Cl30 1.736(5) .
N31 C32 1.343(5) 3_655
N31 C32 1.345(6) .
C32 N31 1.343(6) 2_545
C32 C33 1.491(6) .
C33 C38 1.375(7) .
C33 C34 1.400(6) .
C34 C35 1.381(6) .
C35 N36 1.345(6) .
N36 C37 1.345(6) .
C37 C38 1.383(7) .

loop_
_platon_squeeze_void_nr
_platon_squeeze_void_average_x
_platon_squeeze_void_average_y
_platon_squeeze_void_average_z
_platon_squeeze_void_volume
_platon_squeeze_void_count_electrons
1 0.000 0.000 0.000 115.7 -1.3
2 -0.333 0.333 0.083 287.0 5.4
3 0.000 1.000 0.250 295.1 4.6
4 0.333 0.667 0.417 287.0 5.5
5 0.000 0.000 0.500 115.7 -1.4
6 -0.333 0.333 0.583 287.0 5.4
7 0.000 0.000 0.750 295.1 4.6
8 0.333 0.667 0.917 287.0 5.5
9 0.333 0.667 0.167 115.2 -1.3
10 0.333 0.667 0.667 115.2 -1.3
11 0.667 0.333 0.333 115.2 -1.3
12 0.667 0.333 0.833 115.1 -1.3
